data_4304932
loop_
_publ_author_name
'Hyui Sul Lee'
'Sven-Oliver Hauber'
'Denis Vindu\<s'
'Mark Niemeyer'

_publ_contact_author_address
;
Institut f\"ur Anorganische und Analytische Chemie
Johannes Gutenberg-Universit\"at Mainz
Duesbergweg 10-14
D-55099 Mainz
Germany
;
_publ_contact_author_email niemeyer@uni-mainz.de
_publ_contact_author_name 'Mark Niemeyer'
_publ_section_title
;
Isostructural Potassium and Thallium Salts of Sterically Crowded Triazenes:
A Structural and Computational Study
;
_journal_name_full 'Inorganic Chemistry'
_journal_page_first 4401
_journal_page_last 4412
_journal_paper_doi 10.1021/ic800029z
_journal_volume 47
_journal_year 2008
_chemical_formula_sum 'C88 H84 K2 N6'
_chemical_formula_weight 1303.81
_chemical_melting_point '225-290 deg.C (dec.)'
_chemical_name_systematic
;
((1,3-bis(3,5,3'',5''-tetramethyl-1,1':3';1''-terphenyl-2'))
(triazenido-N,N'))potassium
;
_space_group_IT_number 82
_symmetry_cell_setting tetragonal
_symmetry_space_group_name_Hall 'I -4'
_symmetry_space_group_name_H-M 'I -4'
_atom_sites_solution_hydrogens geom
_atom_sites_solution_primary direct
_atom_sites_solution_secondary difmap
_audit_creation_method SHELXL-97
_cell_angle_alpha 90.00
_cell_angle_beta 90.00
_cell_angle_gamma 90.00
_cell_formula_units_Z 8
_cell_length_a 27.567(2)
_cell_length_b 27.567(2)
_cell_length_c 21.709(5)
_cell_measurement_reflns_used 36
_cell_measurement_temperature 173(2)
_cell_measurement_theta_max 12.5
_cell_measurement_theta_min 5.0
_cell_volume 16498(4)
_computing_structure_refinement 'SHELXL-97 (Sheldrick, 1997)'
_computing_structure_solution 'SHELXS-97 (Sheldrick, 1990)'
_diffrn_ambient_temperature 173(2)
_diffrn_measured_fraction_theta_full 0.993
_diffrn_measured_fraction_theta_max 0.993
_diffrn_measurement_device_type 'Siemens P4'
_diffrn_radiation_monochromator graphite
_diffrn_radiation_source 'fine-focus sealed tube'
_diffrn_radiation_type MoK\a
_diffrn_radiation_wavelength 0.71073
_diffrn_reflns_av_R_equivalents 0.0556
_diffrn_reflns_av_sigmaI/netI 0.0996
_diffrn_reflns_limit_h_max 32
_diffrn_reflns_limit_h_min -1
_diffrn_reflns_limit_k_max 32
_diffrn_reflns_limit_k_min -1
_diffrn_reflns_limit_l_max 25
_diffrn_reflns_limit_l_min -1
_diffrn_reflns_number 8554
_diffrn_reflns_theta_full 25.01
_diffrn_reflns_theta_max 25.01
_diffrn_reflns_theta_min 1.90
_diffrn_standards_decay_% 0.1
_diffrn_standards_interval_count 298
_diffrn_standards_number 2
_exptl_absorpt_coefficient_mu 0.159
_exptl_absorpt_correction_type none
_exptl_crystal_colour 'pale yellow'
_exptl_crystal_density_diffrn 1.050
_exptl_crystal_density_method 'not measured'
_exptl_crystal_description prism
_exptl_crystal_F_000 5536
_exptl_crystal_size_max 0.60
_exptl_crystal_size_mid 0.45
_exptl_crystal_size_min 0.40
_refine_diff_density_max 0.227
_refine_diff_density_min -0.245
_refine_diff_density_rms 0.048
_refine_ls_abs_structure_details 'Flack H D (1983), Acta Cryst. A39, 876-881'
_refine_ls_abs_structure_Flack -0.03(4)
_refine_ls_extinction_method none
_refine_ls_goodness_of_fit_ref 0.820
_refine_ls_hydrogen_treatment refU
_refine_ls_matrix_type full
_refine_ls_number_parameters 883
_refine_ls_number_reflns 8405
_refine_ls_number_restraints 0
_refine_ls_restrained_S_all 0.820
_refine_ls_R_factor_all 0.0650
_refine_ls_R_factor_gt 0.0428
_refine_ls_shift/su_max 0.001
_refine_ls_shift/su_mean 0.000
_refine_ls_structure_factor_coef Fsqd
_refine_ls_weighting_details 'calc w=1/[\s^2^(Fo^2^)+(0.0370P)^2^] where P=(Fo^2^+2Fc^2^)/3'
_refine_ls_weighting_scheme calc
_refine_ls_wR_factor_gt 0.0912
_refine_ls_wR_factor_ref 0.0959
_reflns_number_gt 5371
_reflns_number_total 8405
_reflns_threshold_expression >2sigma(I)
_cod_data_source_file ic800029z-file003_5.cif
_cod_data_source_block 2d_cpentane
_cod_database_code 4304932

loop_
_symmetry_equiv_pos_as_xyz
'x, y, z'
'-x, -y, z'
'y, -x, -z'
'-y, x, -z'
'x+1/2, y+1/2, z+1/2'
'-x+1/2, -y+1/2, z+1/2'
'y+1/2, -x+1/2, -z+1/2'
'-y+1/2, x+1/2, -z+1/2'

loop_
_atom_site_label
_atom_site_type_symbol
_atom_site_fract_x
_atom_site_fract_y
_atom_site_fract_z
_atom_site_U_iso_or_equiv
_atom_site_adp_type
_atom_site_occupancy
_atom_site_symmetry_multiplicity
_atom_site_calc_flag
_atom_site_refinement_flags
_atom_site_disorder_assembly
_atom_site_disorder_group
K1 K 0.33438(4) 0.83226(4) 1.07819(5) 0.0407(3) Uani 1 1 d . . .
K2 K 0.32370(4) 0.86988(3) 0.92897(5) 0.0398(3) Uani 1 1 d . . .
N1 N 0.32753(13) 0.93163(12) 1.03238(16) 0.0317(9) Uani 1 1 d . . .
N2 N 0.28024(12) 0.93351(12) 1.04035(15) 0.0288(8) Uani 1 1 d . . .
N3 N 0.25938(12) 0.89114(12) 1.02678(16) 0.0309(8) Uani 1 1 d . . .
N4 N 0.39388(12) 0.80795(12) 0.97649(16) 0.0292(8) Uani 1 1 d . . .
N5 N 0.37338(12) 0.76597(12) 0.96383(16) 0.0306(8) Uani 1 1 d . . .
N6 N 0.32618(12) 0.76655(12) 0.97463(16) 0.0298(8) Uani 1 1 d . . .
C11 C 0.34818(16) 0.97718(15) 1.05137(19) 0.0314(11) Uani 1 1 d . . .
C12 C 0.38446(16) 0.99624(16) 1.01282(19) 0.0350(11) Uani 1 1 d . . .
C13 C 0.40831(18) 1.03866(17) 1.0304(2) 0.0511(14) Uani 1 1 d . . .
H13A H 0.4331 1.0515 1.0046 0.045(2) Uiso 1 1 calc R . .
C14 C 0.39657(19) 1.06257(18) 1.0847(2) 0.0565(15) Uani 1 1 d . . .
H14A H 0.4128 1.0917 1.0956 0.045(2) Uiso 1 1 calc R . .
C15 C 0.36085(18) 1.04355(17) 1.1233(2) 0.0463(13) Uani 1 1 d . . .
H15A H 0.3524 1.0602 1.1601 0.045(2) Uiso 1 1 calc R . .
C16 C 0.33722(16) 1.00004(16) 1.1083(2) 0.0363(11) Uani 1 1 d . . .
C21 C 0.39581(16) 0.97581(16) 0.9509(2) 0.0350(11) Uani 1 1 d . . .
C22 C 0.36222(17) 0.97846(15) 0.9035(2) 0.0375(12) Uani 1 1 d . . .
H22A H 0.3302 0.9890 0.9126 0.045(2) Uiso 1 1 calc R . .
C23 C 0.37391(18) 0.96606(15) 0.8426(2) 0.0380(11) Uani 1 1 d . . .
C24 C 0.42134(18) 0.94973(16) 0.8317(2) 0.0412(12) Uani 1 1 d . . .
H24A H 0.4303 0.9412 0.7909 0.045(2) Uiso 1 1 calc R . .
C25 C 0.45525(17) 0.94562(16) 0.8775(2) 0.0393(12) Uani 1 1 d . . .
C26 C 0.44254(16) 0.95920(15) 0.9373(2) 0.0362(11) Uani 1 1 d . . .
H26A H 0.4660 0.9571 0.9693 0.045(2) Uiso 1 1 calc R . .
C31 C 0.30436(17) 0.98038(16) 1.15778(19) 0.0355(11) Uani 1 1 d . . .
C32 C 0.25352(17) 0.98245(16) 1.1547(2) 0.0370(11) Uani 1 1 d . . .
H32A H 0.2381 0.9946 1.1187 0.045(2) Uiso 1 1 calc R . .
C33 C 0.22575(18) 0.96674(17) 1.2044(2) 0.0419(12) Uani 1 1 d . . .
C34 C 0.2481(2) 0.95025(16) 1.2573(2) 0.0456(13) Uani 1 1 d . . .
H34A H 0.2287 0.9404 1.2913 0.045(2) Uiso 1 1 calc R . .
C35 C 0.29837(19) 0.94771(16) 1.2619(2) 0.0416(12) Uani 1 1 d . . .
C36 C 0.32531(18) 0.96313(15) 1.2115(2) 0.0380(12) Uani 1 1 d . . .
H36A H 0.3597 0.9618 1.2140 0.045(2) Uiso 1 1 calc R . .
C41 C 0.20760(15) 0.89550(15) 1.0310(2) 0.0336(11) Uani 1 1 d . . .
C42 C 0.17930(16) 0.92934(16) 0.9976(2) 0.0395(12) Uani 1 1 d . . .
C43 C 0.12872(18) 0.92643(19) 1.0031(3) 0.0605(16) Uani 1 1 d . . .
H43A H 0.1094 0.9498 0.9824 0.045(2) Uiso 1 1 calc R . .
C44 C 0.10592(19) 0.8915(2) 1.0370(3) 0.0723(19) Uani 1 1 d . . .
H44A H 0.0715 0.8899 1.0384 0.045(2) Uiso 1 1 calc R . .
C45 C 0.13384(16) 0.85863(18) 1.0690(3) 0.0562(15) Uani 1 1 d . . .
H45A H 0.1184 0.8347 1.0936 0.045(2) Uiso 1 1 calc R . .
C46 C 0.18460(15) 0.85974(15) 1.0660(2) 0.0356(11) Uani 1 1 d . . .
C51 C 0.19955(18) 0.96661(17) 0.9544(2) 0.0424(12) Uani 1 1 d . . .
C52 C 0.22689(17) 1.00668(16) 0.9733(2) 0.0416(12) Uani 1 1 d . . .
H52A H 0.2341 1.0106 1.0158 0.045(2) Uiso 1 1 calc R . .
C53 C 0.24367(17) 1.04072(16) 0.9314(2) 0.0446(12) Uani 1 1 d . . .
C54 C 0.23172(19) 1.03579(18) 0.8692(3) 0.0541(15) Uani 1 1 d . . .
H54A H 0.2429 1.0593 0.8405 0.045(2) Uiso 1 1 calc R . .
C55 C 0.2035(2) 0.9968(2) 0.8485(2) 0.0574(15) Uani 1 1 d . . .
C56 C 0.18827(19) 0.96257(19) 0.8917(3) 0.0517(14) Uani 1 1 d . . .
H56A H 0.1696 0.9356 0.8782 0.045(2) Uiso 1 1 calc R . .
C61 C 0.21258(15) 0.82273(16) 1.10232(19) 0.0315(10) Uani 1 1 d . . .
C62 C 0.20940(14) 0.77416(15) 1.0851(2) 0.0356(11) Uani 1 1 d . . .
H62A H 0.1919 0.7656 1.0490 0.045(2) Uiso 1 1 calc R . .
C63 C 0.23180(16) 0.73740(16) 1.1203(2) 0.0352(11) Uani 1 1 d . . .
C64 C 0.25748(16) 0.75141(17) 1.1731(2) 0.0394(12) Uani 1 1 d . . .
H64A H 0.2726 0.7271 1.1975 0.045(2) Uiso 1 1 calc R . .
C65 C 0.26162(16) 0.79973(17) 1.1912(2) 0.0381(12) Uani 1 1 d . . .
C66 C 0.23883(16) 0.83467(16) 1.1547(2) 0.0383(12) Uani 1 1 d . . .
H66A H 0.2414 0.8678 1.1662 0.045(2) Uiso 1 1 calc R . .
C71 C 0.44406(15) 0.80535(15) 0.9607(2) 0.0289(10) Uani 1 1 d . . .
C72 C 0.46028(15) 0.79052(16) 0.9030(2) 0.0350(11) Uani 1 1 d . . .
C73 C 0.51055(16) 0.79032(17) 0.8907(2) 0.0437(12) Uani 1 1 d . . .
H73A H 0.5220 0.7790 0.8520 0.045(2) Uiso 1 1 calc R . .
C74 C 0.54366(16) 0.80645(18) 0.9347(2) 0.0480(13) Uani 1 1 d . . .
H74A H 0.5774 0.8065 0.9259 0.045(2) Uiso 1 1 calc R . .
C75 C 0.52685(16) 0.82243(17) 0.9911(2) 0.0401(11) Uani 1 1 d . . .
H75A H 0.5495 0.8340 1.0207 0.045(2) Uiso 1 1 calc R . .
C76 C 0.47786(15) 0.82207(16) 1.00571(19) 0.0320(10) Uani 1 1 d . . .
C81 C 0.42699(15) 0.77919(18) 0.8496(2) 0.0379(12) Uani 1 1 d . . .
C82 C 0.40629(16) 0.73347(18) 0.8405(2) 0.0435(12) Uani 1 1 d . . .
H82A H 0.4124 0.7081 0.8691 0.045(2) Uiso 1 1 calc R . .
C83 C 0.37677(17) 0.7248(2) 0.7896(2) 0.0480(13) Uani 1 1 d . . .
C84 C 0.36993(18) 0.7605(2) 0.7467(2) 0.0519(14) Uani 1 1 d . . .
H84A H 0.3505 0.7538 0.7115 0.045(2) Uiso 1 1 calc R . .
C85 C 0.39088(17) 0.8073(2) 0.7530(2) 0.0466(13) Uani 1 1 d . . .
C86 C 0.41917(16) 0.81472(18) 0.80555(19) 0.0400(12) Uani 1 1 d . . .
H86A H 0.4337 0.8456 0.8114 0.045(2) Uiso 1 1 calc R . .
C91 C 0.46077(14) 0.83594(16) 1.0684(2) 0.0338(10) Uani 1 1 d . . .
C92 C 0.44269(15) 0.80181(17) 1.1091(2) 0.0379(11) Uani 1 1 d . . .
H92A H 0.4387 0.7693 1.0957 0.045(2) Uiso 1 1 calc R . .
C93 C 0.43011(17) 0.81402(18) 1.1697(2) 0.0428(13) Uani 1 1 d . . .
C94 C 0.43564(16) 0.86214(19) 1.1876(2) 0.0441(13) Uani 1 1 d . . .
H94A H 0.4269 0.8712 1.2283 0.045(2) Uiso 1 1 calc R . .
C95 C 0.45323(17) 0.89676(18) 1.1485(2) 0.0454(13) Uani 1 1 d . . .
C96 C 0.46609(15) 0.88380(16) 1.0888(2) 0.0385(11) Uani 1 1 d . . .
H96A H 0.4786 0.9077 1.0616 0.045(2) Uiso 1 1 calc R . .
C101 C 0.30713(15) 0.71824(14) 0.9655(2) 0.0311(10) Uani 1 1 d . . .
C102 C 0.26299(15) 0.71432(15) 0.9320(2) 0.0323(10) Uani 1 1 d . . .
C103 C 0.24129(16) 0.66857(15) 0.9243(2) 0.0402(11) Uani 1 1 d . . .
H10A H 0.2119 0.6659 0.9017 0.045(2) Uiso 1 1 calc R . .
C104 C 0.26202(18) 0.62761(17) 0.9491(2) 0.0469(13) Uani 1 1 d . . .
H10B H 0.2473 0.5968 0.9432 0.045(2) Uiso 1 1 calc R . .
C105 C 0.30536(16) 0.63165(16) 0.9833(2) 0.0424(12) Uani 1 1 d . . .
H10C H 0.3196 0.6032 1.0002 0.045(2) Uiso 1 1 calc R . .
C106 C 0.32764(15) 0.67632(15) 0.9929(2) 0.0330(11) Uani 1 1 d . . .
C111 C 0.23847(15) 0.75659(16) 0.90283(19) 0.0326(11) Uani 1 1 d . . .
C112 C 0.18896(15) 0.76386(17) 0.9112(2) 0.0410(12) Uani 1 1 d . . .
H11A H 0.1716 0.7428 0.9379 0.045(2) Uiso 1 1 calc R . .
C113 C 0.16438(17) 0.8010(2) 0.8818(2) 0.0514(14) Uani 1 1 d . . .
C114 C 0.18908(19) 0.83112(19) 0.8432(2) 0.0487(13) Uani 1 1 d . . .
H11B H 0.1724 0.8570 0.8236 0.045(2) Uiso 1 1 calc R . .
C115 C 0.23847(18) 0.82444(17) 0.8321(2) 0.0421(12) Uani 1 1 d . . .
C116 C 0.26292(17) 0.78701(16) 0.8619(2) 0.0376(11) Uani 1 1 d . . .
H11C H 0.2965 0.7822 0.8543 0.045(2) Uiso 1 1 calc R . .
C117 C 0.10990(18) 0.8076(2) 0.8927(3) 0.082(2) Uani 1 1 d . . .
H11D H 0.0958 0.8261 0.8586 0.124(4) Uiso 1 1 calc R . .
H11E H 0.1048 0.8252 0.9314 0.124(4) Uiso 1 1 calc R . .
H11F H 0.0943 0.7757 0.8952 0.124(4) Uiso 1 1 calc R . .
C118 C 0.2650(2) 0.85806(18) 0.7881(3) 0.0692(17) Uani 1 1 d . . .
H11G H 0.2521 0.8539 0.7464 0.124(4) Uiso 1 1 calc R . .
H11H H 0.2997 0.8503 0.7884 0.124(4) Uiso 1 1 calc R . .
H11I H 0.2604 0.8918 0.8012 0.124(4) Uiso 1 1 calc R . .
C121 C 0.36983(16) 0.67536(15) 1.0365(2) 0.0339(11) Uani 1 1 d . . .
C122 C 0.36082(17) 0.66250(18) 1.0984(2) 0.0468(13) Uani 1 1 d . . .
H12A H 0.3282 0.6581 1.1113 0.045(2) Uiso 1 1 calc R . .
C123 C 0.39766(19) 0.65598(19) 1.1413(3) 0.0553(14) Uani 1 1 d . . .
C124 C 0.44556(19) 0.66336(18) 1.1206(3) 0.0574(16) Uani 1 1 d . . .
H12B H 0.4716 0.6598 1.1490 0.045(2) Uiso 1 1 calc R . .
C125 C 0.45569(16) 0.67559(17) 1.0606(2) 0.0441(13) Uani 1 1 d . . .
C126 C 0.41837(15) 0.68187(15) 1.0193(2) 0.0393(12) Uani 1 1 d . . .
H12C H 0.4257 0.6909 0.9781 0.045(2) Uiso 1 1 calc R . .
C127 C 0.3854(2) 0.6410(3) 1.2071(3) 0.094(2) Uani 1 1 d . . .
H12D H 0.3617 0.6145 1.2063 0.124(4) Uiso 1 1 calc R . .
H12E H 0.3716 0.6687 1.2293 0.124(4) Uiso 1 1 calc R . .
H12F H 0.4150 0.6301 1.2281 0.124(4) Uiso 1 1 calc R . .
C128 C 0.50785(17) 0.6839(2) 1.0390(3) 0.0760(19) Uani 1 1 d . . .
H12G H 0.5304 0.6698 1.0690 0.124(4) Uiso 1 1 calc R . .
H12H H 0.5140 0.7188 1.0355 0.124(4) Uiso 1 1 calc R . .
H12I H 0.5126 0.6685 0.9988 0.124(4) Uiso 1 1 calc R . .
C231 C 0.33845(19) 0.97210(18) 0.7908(2) 0.0538(14) Uani 1 1 d . . .
H23A H 0.3375 0.9423 0.7662 0.124(4) Uiso 1 1 calc R . .
H23B H 0.3486 0.9993 0.7647 0.124(4) Uiso 1 1 calc R . .
H23C H 0.3061 0.9787 0.8076 0.124(4) Uiso 1 1 calc R . .
C251 C 0.50660(18) 0.92665(19) 0.8639(2) 0.0604(15) Uani 1 1 d . . .
H25A H 0.5151 0.9339 0.8211 0.124(4) Uiso 1 1 calc R . .
H25B H 0.5076 0.8915 0.8705 0.124(4) Uiso 1 1 calc R . .
H25C H 0.5298 0.9425 0.8915 0.124(4) Uiso 1 1 calc R . .
C331 C 0.16946(17) 0.9679(2) 1.1988(3) 0.0616(16) Uani 1 1 d . . .
H33A H 0.1552 0.9476 1.2311 0.124(4) Uiso 1 1 calc R . .
H33B H 0.1598 0.9554 1.1583 0.124(4) Uiso 1 1 calc R . .
H33C H 0.1580 1.0013 1.2033 0.124(4) Uiso 1 1 calc R . .
C351 C 0.3226(2) 0.93085(19) 1.3209(2) 0.0592(15) Uani 1 1 d . . .
H35A H 0.3553 0.9190 1.3116 0.124(4) Uiso 1 1 calc R . .
H35B H 0.3035 0.9046 1.3393 0.124(4) Uiso 1 1 calc R . .
H35C H 0.3246 0.9580 1.3499 0.124(4) Uiso 1 1 calc R . .
C531 C 0.2738(2) 1.08277(17) 0.9538(2) 0.0618(16) Uani 1 1 d . . .
H53A H 0.2546 1.1027 0.9820 0.124(4) Uiso 1 1 calc R . .
H53B H 0.2840 1.1025 0.9185 0.124(4) Uiso 1 1 calc R . .
H53C H 0.3025 1.0705 0.9753 0.124(4) Uiso 1 1 calc R . .
C551 C 0.1908(2) 0.9922(2) 0.7802(3) 0.083(2) Uani 1 1 d . . .
H55A H 0.2177 1.0044 0.7552 0.124(4) Uiso 1 1 calc R . .
H55B H 0.1615 1.0111 0.7715 0.124(4) Uiso 1 1 calc R . .
H55C H 0.1849 0.9580 0.7702 0.124(4) Uiso 1 1 calc R . .
C631 C 0.22567(17) 0.68474(15) 1.1019(2) 0.0449(13) Uani 1 1 d . . .
H63A H 0.1915 0.6784 1.0925 0.124(4) Uiso 1 1 calc R . .
H63B H 0.2361 0.6638 1.1358 0.124(4) Uiso 1 1 calc R . .
H63C H 0.2454 0.6780 1.0653 0.124(4) Uiso 1 1 calc R . .
C651 C 0.28805(19) 0.81352(19) 1.2503(2) 0.0565(15) Uani 1 1 d . . .
H65A H 0.3131 0.8376 1.2410 0.124(4) Uiso 1 1 calc R . .
H65B H 0.3032 0.7846 1.2681 0.124(4) Uiso 1 1 calc R . .
H65C H 0.2649 0.8272 1.2797 0.124(4) Uiso 1 1 calc R . .
C831 C 0.3542(2) 0.6751(2) 0.7812(3) 0.079(2) Uani 1 1 d . . .
H83A H 0.3433 0.6714 0.7385 0.124(4) Uiso 1 1 calc R . .
H83B H 0.3264 0.6717 0.8090 0.124(4) Uiso 1 1 calc R . .
H83C H 0.3783 0.6501 0.7906 0.124(4) Uiso 1 1 calc R . .
C851 C 0.3850(2) 0.8463(2) 0.7054(2) 0.0691(18) Uani 1 1 d . . .
H85A H 0.3886 0.8781 0.7250 0.124(4) Uiso 1 1 calc R . .
H85B H 0.3527 0.8438 0.6868 0.124(4) Uiso 1 1 calc R . .
H85C H 0.4098 0.8424 0.6735 0.124(4) Uiso 1 1 calc R . .
C931 C 0.4138(2) 0.7753(2) 1.2143(2) 0.0654(17) Uani 1 1 d . . .
H93A H 0.3976 0.7905 1.2495 0.124(4) Uiso 1 1 calc R . .
H93B H 0.4420 0.7569 1.2288 0.124(4) Uiso 1 1 calc R . .
H93C H 0.3911 0.7532 1.1936 0.124(4) Uiso 1 1 calc R . .
C951 C 0.4620(2) 0.94881(18) 1.1703(3) 0.0650(16) Uani 1 1 d . . .
H95A H 0.4450 0.9714 1.1430 0.124(4) Uiso 1 1 calc R . .
H95B H 0.4968 0.9558 1.1696 0.124(4) Uiso 1 1 calc R . .
H95C H 0.4497 0.9526 1.2124 0.124(4) Uiso 1 1 calc R . .

loop_
_atom_site_aniso_label
_atom_site_aniso_U_11
_atom_site_aniso_U_22
_atom_site_aniso_U_33
_atom_site_aniso_U_23
_atom_site_aniso_U_13
_atom_site_aniso_U_12
K1 0.0400(6) 0.0458(6) 0.0364(6) 0.0035(5) 0.0023(5) 0.0061(5)
K2 0.0508(6) 0.0332(5) 0.0353(5) -0.0013(5) -0.0020(5) 0.0001(5)
N1 0.036(2) 0.0249(19) 0.034(2) -0.0045(17) 0.0038(18) -0.0067(16)
N2 0.032(2) 0.0244(19) 0.030(2) 0.0021(16) 0.0024(17) -0.0001(17)
N3 0.029(2) 0.025(2) 0.038(2) 0.0007(17) 0.0038(18) -0.0008(16)
N4 0.0242(19) 0.0249(19) 0.038(2) -0.0030(17) 0.0013(17) -0.0057(16)
N5 0.027(2) 0.031(2) 0.034(2) -0.0016(17) -0.0015(17) -0.0037(17)
N6 0.0240(19) 0.0259(19) 0.040(2) -0.0058(17) 0.0064(18) -0.0041(15)
C11 0.036(3) 0.025(2) 0.033(2) 0.001(2) -0.003(2) -0.005(2)
C12 0.042(3) 0.034(3) 0.029(2) 0.001(2) 0.011(2) -0.008(2)
C13 0.060(3) 0.049(3) 0.044(3) -0.009(3) 0.017(3) -0.026(3)
C14 0.072(4) 0.046(3) 0.052(3) -0.015(3) 0.013(3) -0.033(3)
C15 0.066(3) 0.041(3) 0.032(3) -0.009(2) 0.012(3) -0.016(3)
C16 0.043(3) 0.033(3) 0.033(3) -0.001(2) 0.005(2) -0.005(2)
C21 0.041(3) 0.032(3) 0.032(3) 0.003(2) 0.003(2) -0.011(2)
C22 0.041(3) 0.027(2) 0.044(3) 0.002(2) 0.007(2) 0.000(2)
C23 0.061(3) 0.021(2) 0.032(3) 0.001(2) 0.000(3) -0.005(2)
C24 0.058(3) 0.029(3) 0.037(3) -0.004(2) 0.014(3) -0.006(2)
C25 0.047(3) 0.032(3) 0.039(3) 0.002(2) 0.004(2) -0.005(2)
C26 0.041(3) 0.034(3) 0.034(3) 0.006(2) 0.001(2) -0.003(2)
C31 0.049(3) 0.031(3) 0.026(2) -0.004(2) 0.003(2) -0.006(2)
C32 0.047(3) 0.032(3) 0.031(3) -0.002(2) 0.008(2) 0.002(2)
C33 0.048(3) 0.035(3) 0.043(3) -0.009(2) 0.005(3) -0.003(2)
C34 0.068(4) 0.037(3) 0.032(3) -0.002(2) 0.016(3) -0.013(3)
C35 0.062(4) 0.032(3) 0.031(3) 0.003(2) 0.002(3) -0.017(3)
C36 0.046(3) 0.033(3) 0.035(3) -0.005(2) -0.001(2) -0.005(2)
C41 0.029(2) 0.033(2) 0.039(3) -0.002(2) 0.000(2) -0.003(2)
C42 0.036(3) 0.034(3) 0.048(3) 0.007(2) -0.003(2) 0.002(2)
C43 0.039(3) 0.050(3) 0.092(5) 0.025(3) -0.009(3) 0.007(3)
C44 0.027(3) 0.082(4) 0.108(5) 0.035(4) -0.001(3) -0.001(3)
C45 0.033(3) 0.051(3) 0.085(4) 0.015(3) 0.008(3) -0.011(2)
C46 0.030(2) 0.036(3) 0.041(3) 0.003(2) -0.003(2) -0.004(2)
C51 0.042(3) 0.033(3) 0.052(3) 0.007(2) -0.002(3) 0.004(2)
C52 0.048(3) 0.036(3) 0.041(3) 0.005(2) 0.009(2) 0.008(2)
C53 0.050(3) 0.028(3) 0.056(3) 0.009(3) 0.007(3) 0.017(2)
C54 0.064(4) 0.036(3) 0.063(4) 0.017(3) 0.020(3) 0.014(3)
C55 0.060(4) 0.059(4) 0.053(3) 0.014(3) 0.000(3) 0.018(3)
C56 0.047(3) 0.047(3) 0.062(4) 0.009(3) -0.008(3) 0.005(3)
C61 0.027(2) 0.034(3) 0.033(3) 0.004(2) 0.010(2) -0.004(2)
C62 0.028(2) 0.036(3) 0.043(3) 0.001(2) 0.004(2) -0.008(2)
C63 0.035(3) 0.035(3) 0.035(3) 0.003(2) 0.006(2) -0.003(2)
C64 0.037(3) 0.038(3) 0.044(3) 0.005(2) 0.006(2) 0.000(2)
C65 0.034(3) 0.045(3) 0.035(3) 0.005(2) 0.006(2) -0.003(2)
C66 0.044(3) 0.028(3) 0.042(3) 0.003(2) 0.006(2) -0.005(2)
C71 0.028(2) 0.025(2) 0.034(3) 0.000(2) 0.002(2) -0.005(2)
C72 0.029(2) 0.040(3) 0.036(3) 0.001(2) 0.000(2) 0.000(2)
C73 0.028(3) 0.066(3) 0.038(3) -0.006(3) 0.005(2) 0.000(2)
C74 0.024(3) 0.069(4) 0.051(3) 0.003(3) 0.002(2) -0.004(2)
C75 0.026(3) 0.053(3) 0.041(3) -0.005(2) -0.009(2) -0.005(2)
C76 0.028(2) 0.035(3) 0.033(2) 0.004(2) -0.003(2) -0.006(2)
C81 0.025(2) 0.054(3) 0.034(3) -0.012(2) 0.007(2) 0.002(2)
C82 0.035(3) 0.052(3) 0.044(3) -0.012(3) 0.000(2) -0.001(2)
C83 0.038(3) 0.068(4) 0.039(3) -0.019(3) 0.005(2) -0.004(3)
C84 0.032(3) 0.080(4) 0.044(3) -0.024(3) -0.002(3) 0.007(3)
C85 0.033(3) 0.071(4) 0.035(3) -0.011(3) 0.001(2) 0.007(3)
C86 0.039(3) 0.055(3) 0.026(3) -0.005(2) -0.001(2) -0.001(3)
C91 0.026(2) 0.041(3) 0.034(3) -0.003(2) -0.010(2) 0.001(2)
C92 0.035(3) 0.041(3) 0.038(3) 0.002(2) -0.006(2) -0.004(2)
C93 0.034(3) 0.054(3) 0.041(3) 0.004(3) -0.002(2) -0.001(2)
C94 0.041(3) 0.060(4) 0.031(3) -0.005(3) -0.006(2) 0.003(3)
C95 0.040(3) 0.050(3) 0.046(3) -0.011(3) -0.013(3) 0.009(3)
C96 0.036(3) 0.041(3) 0.039(3) 0.001(2) -0.012(2) -0.003(2)
C101 0.027(2) 0.026(2) 0.040(3) -0.007(2) 0.006(2) -0.0050(19)
C102 0.032(2) 0.034(2) 0.031(2) -0.002(2) 0.002(2) -0.007(2)
C103 0.037(3) 0.034(3) 0.049(3) -0.005(3) 0.001(3) -0.012(2)
C104 0.052(3) 0.033(3) 0.056(3) -0.010(2) -0.003(3) -0.016(2)
C105 0.038(3) 0.029(3) 0.060(3) -0.002(2) -0.004(3) 0.001(2)
C106 0.026(2) 0.028(2) 0.045(3) -0.003(2) 0.005(2) 0.001(2)
C111 0.028(3) 0.038(3) 0.032(3) -0.011(2) -0.003(2) 0.002(2)
C112 0.028(3) 0.060(3) 0.035(3) 0.000(2) 0.000(2) 0.001(2)
C113 0.032(3) 0.081(4) 0.041(3) -0.003(3) -0.007(2) 0.018(3)
C114 0.055(3) 0.051(3) 0.040(3) 0.001(3) -0.008(3) 0.016(3)
C115 0.052(3) 0.033(3) 0.041(3) -0.006(2) -0.005(3) -0.005(2)
C116 0.037(3) 0.038(3) 0.039(3) -0.001(2) 0.000(2) -0.005(2)
C117 0.044(3) 0.122(6) 0.079(4) 0.013(4) -0.003(3) 0.031(4)
C118 0.082(4) 0.047(3) 0.078(4) 0.020(3) -0.017(4) -0.013(3)
C121 0.035(3) 0.020(2) 0.047(3) -0.004(2) 0.003(2) 0.003(2)
C122 0.030(3) 0.053(3) 0.057(3) 0.005(3) 0.004(3) -0.004(2)
C123 0.047(3) 0.059(3) 0.060(4) 0.017(3) -0.004(3) 0.004(3)
C124 0.041(3) 0.051(3) 0.081(4) 0.011(3) -0.022(3) 0.002(3)
C125 0.026(2) 0.041(3) 0.066(4) 0.009(3) -0.003(3) 0.002(2)
C126 0.032(3) 0.028(3) 0.058(3) -0.001(2) 0.007(2) 0.005(2)
C127 0.078(5) 0.135(7) 0.068(4) 0.039(4) -0.010(4) -0.017(5)
C128 0.027(3) 0.085(4) 0.115(5) 0.017(4) 0.009(3) 0.010(3)
C231 0.070(4) 0.044(3) 0.048(3) 0.003(3) -0.007(3) -0.002(3)
C251 0.047(3) 0.066(4) 0.069(4) -0.020(3) 0.008(3) 0.003(3)
C331 0.038(3) 0.080(4) 0.067(4) -0.011(3) 0.014(3) -0.002(3)
C351 0.081(4) 0.060(4) 0.037(3) 0.009(3) -0.008(3) -0.026(3)
C531 0.085(4) 0.030(3) 0.070(4) 0.006(3) 0.011(3) -0.004(3)
C551 0.104(5) 0.087(5) 0.059(4) 0.015(4) -0.013(4) 0.003(4)
C631 0.045(3) 0.035(3) 0.055(3) -0.008(2) 0.001(3) -0.002(2)
C651 0.065(4) 0.058(4) 0.047(3) -0.007(3) -0.013(3) 0.004(3)
C831 0.073(4) 0.087(5) 0.077(4) -0.025(4) -0.016(4) -0.016(4)
C851 0.064(4) 0.098(5) 0.045(3) -0.008(3) -0.017(3) 0.021(4)
C931 0.061(4) 0.091(5) 0.044(3) 0.018(3) 0.010(3) -0.004(3)
C951 0.059(4) 0.059(4) 0.077(4) -0.027(3) -0.010(3) 0.003(3)

loop_
_atom_type_symbol
_atom_type_description
_atom_type_scat_dispersion_real
_atom_type_scat_dispersion_imag
_atom_type_scat_source
C C 0.0033 0.0016 'International Tables Vol C Tables 4.2.6.8 and 6.1.1.4'
H H 0.0000 0.0000 'International Tables Vol C Tables 4.2.6.8 and 6.1.1.4'
N N 0.0061 0.0033 'International Tables Vol C Tables 4.2.6.8 and 6.1.1.4'
K K 0.2009 0.2494 'International Tables Vol C Tables 4.2.6.8 and 6.1.1.4'

loop_
_geom_angle_atom_site_label_1
_geom_angle_atom_site_label_2
_geom_angle_atom_site_label_3
_geom_angle
_geom_angle_site_symmetry_1
_geom_angle_site_symmetry_3
_geom_angle_publ_flag
N4 K1 N3 104.44(10) . . ?
N4 K1 N6 44.91(9) . . ?
N3 K1 N6 89.75(10) . . ?
N4 K1 N1 89.66(10) . . ?
N3 K1 N1 44.52(10) . . ?
N6 K1 N1 108.51(10) . . ?
N4 K1 C66 155.64(11) . . ?
N3 K1 C66 65.42(11) . . ?
N6 K1 C66 111.18(11) . . ?
N1 K1 C66 96.13(11) . . ?
N4 K1 C92 63.73(11) . . ?
N3 K1 C92 156.11(11) . . ?
N6 K1 C92 94.15(11) . . ?
N1 K1 C92 112.40(11) . . ?
C66 K1 C92 133.50(12) . . ?
N4 K1 N5 23.60(8) . . ?
N3 K1 N5 105.04(10) . . ?
N6 K1 N5 23.84(8) . . ?
N1 K1 N5 106.71(10) . . ?
C66 K1 N5 134.11(11) . . ?
C92 K1 N5 72.73(11) . . ?
N4 K1 N2 105.70(9) . . ?
N3 K1 N2 23.97(8) . . ?
N6 K1 N2 107.66(10) . . ?
N1 K1 N2 23.69(8) . . ?
C66 K1 N2 74.32(10) . . ?
C92 K1 N2 135.10(11) . . ?
N5 K1 N2 115.92(9) . . ?
N4 K1 C65 150.39(11) . . ?
N3 K1 C65 90.28(11) . . ?
N6 K1 C65 111.12(11) . . ?
N1 K1 C65 118.01(11) . . ?
C66 K1 C65 24.97(11) . . ?
C92 K1 C65 110.07(12) . . ?
N5 K1 C65 127.92(11) . . ?
N2 K1 C65 98.14(11) . . ?
N4 K1 C93 88.30(11) . . ?
N3 K1 C93 152.84(12) . . ?
N6 K1 C93 115.41(11) . . ?
N1 K1 C93 113.24(12) . . ?
C66 K1 C93 110.74(12) . . ?
C92 K1 C93 24.65(11) . . ?
N5 K1 C93 96.18(11) . . ?
N2 K1 C93 129.66(11) . . ?
C65 K1 C93 89.85(12) . . ?
N4 K1 C61 132.26(10) . . ?
N3 K1 C61 52.46(10) . . ?
N6 K1 C61 89.67(10) . . ?
N1 K1 C61 93.49(10) . . ?
C66 K1 C61 24.02(10) . . ?
C92 K1 C61 150.91(11) . . ?
N5 K1 C61 113.47(10) . . ?
N2 K1 C61 69.80(9) . . ?
C65 K1 C61 42.65(11) . . ?
C93 K1 C61 132.47(12) . . ?
N4 K1 K2 51.82(7) . . ?
N3 K1 K2 52.71(7) . . ?
N6 K1 K2 56.41(7) . . ?
N1 K1 K2 52.15(7) . . ?
C66 K1 K2 115.25(9) . . ?
C92 K1 K2 111.25(9) . . ?
N5 K1 K2 58.46(6) . . ?
N2 K1 K2 57.52(6) . . ?
C65 K1 K2 137.48(9) . . ?
C93 K1 K2 132.68(9) . . ?
C61 K1 K2 94.84(8) . . ?
N4 K2 N1 92.83(10) . . ?
N4 K2 N3 106.57(10) . . ?
N1 K2 N3 45.61(10) . . ?
N4 K2 N6 44.13(9) . . ?
N1 K2 N6 107.92(10) . . ?
N3 K2 N6 87.89(10) . . ?
N4 K2 C116 95.47(11) . . ?
N1 K2 C116 144.75(11) . . ?
N3 K2 C116 99.32(11) . . ?
N6 K2 C116 58.99(11) . . ?
N4 K2 N2 108.37(10) . . ?
N1 K2 N2 24.03(9) . . ?
N3 K2 N2 24.43(8) . . ?
N6 K2 N2 106.03(9) . . ?
C116 K2 N2 122.58(11) . . ?
N4 K2 C22 113.87(11) . . ?
N1 K2 C22 64.12(11) . . ?
N3 K2 C22 98.21(11) . . ?
N6 K2 C22 157.75(11) . . ?
C116 K2 C22 139.54(12) . . ?
N2 K2 C22 75.25(10) . . ?
N4 K2 N5 23.46(9) . . ?
N1 K2 N5 109.25(10) . . ?
N3 K2 N5 105.72(10) . . ?
N6 K2 N5 23.89(8) . . ?
C116 K2 N5 72.38(11) . . ?
N2 K2 N5 117.41(9) . . ?
C22 K2 N5 135.75(11) . . ?
N4 K2 C115 119.04(11) . . ?
N1 K2 C115 137.94(12) . . ?
N3 K2 C115 96.19(12) . . ?
N6 K2 C115 82.58(11) . . ?
C116 K2 C115 24.17(11) . . ?
N2 K2 C115 114.15(11) . . ?
C22 K2 C115 117.68(12) . . ?
N5 K2 C115 96.34(10) . . ?
N4 K2 K1 53.21(7) . . ?
N1 K2 K1 54.88(7) . . ?
N3 K2 K1 53.45(7) . . ?
N6 K2 K1 53.09(7) . . ?
C116 K2 K1 105.14(9) . . ?
N2 K2 K1 58.99(6) . . ?
C22 K2 K1 114.60(9) . . ?
N5 K2 K1 58.48(6) . . ?
C115 K2 K1 122.40(9) . . ?
N4 K2 C23 112.68(11) . . ?
N1 K2 C23 87.40(10) . . ?
N3 K2 C23 119.27(10) . . ?
N6 K2 C23 151.03(11) . . ?
C116 K2 C23 120.15(11) . . ?
N2 K2 C23 97.79(10) . . ?
C22 K2 C23 23.41(10) . . ?
N5 K2 C23 128.16(11) . . ?
C115 K2 C23 102.68(11) . . ?
K1 K2 C23 134.29(8) . . ?
N2 N1 C11 108.7(3) . . ?
N2 N1 K2 95.2(2) . . ?
C11 N1 K2 140.3(3) . . ?
N2 N1 K1 93.2(2) . . ?
C11 N1 K1 134.1(3) . . ?
K2 N1 K1 72.97(8) . . ?
N1 N2 N3 111.3(3) . . ?
N1 N2 K2 60.7(2) . . ?
N3 N2 K2 61.16(19) . . ?
N1 N2 K1 63.1(2) . . ?
N3 N2 K1 60.34(19) . . ?
K2 N2 K1 63.49(7) . . ?
N2 N3 C41 109.9(3) . . ?
N2 N3 K2 94.4(2) . . ?
C41 N3 K2 133.6(3) . . ?
N2 N3 K1 95.7(2) . . ?
C41 N3 K1 137.9(3) . . ?
K2 N3 K1 73.84(8) . . ?
N5 N4 C71 108.7(3) . . ?
N5 N4 K2 99.4(2) . . ?
C71 N4 K2 128.0(3) . . ?
N5 N4 K1 97.0(2) . . ?
C71 N4 K1 139.6(3) . . ?
K2 N4 K1 74.97(9) . . ?
N4 N5 N6 112.0(3) . . ?
N4 N5 K2 57.12(19) . . ?
N6 N5 K2 67.5(2) . . ?
N4 N5 K1 59.4(2) . . ?
N6 N5 K1 62.2(2) . . ?
K2 N5 K1 63.05(7) . . ?
N5 N6 C101 108.8(3) . . ?
N5 N6 K1 93.9(2) . . ?
C101 N6 K1 135.4(3) . . ?
N5 N6 K2 88.6(2) . . ?
C101 N6 K2 144.8(3) . . ?
K1 N6 K2 70.50(8) . . ?
C12 C11 C16 120.2(4) . . ?
C12 C11 N1 115.9(4) . . ?
C16 C11 N1 123.5(4) . . ?
C13 C12 C11 119.1(4) . . ?
C13 C12 C21 117.7(4) . . ?
C11 C12 C21 123.0(4) . . ?
C14 C13 C12 121.3(4) . . ?
C13 C14 C15 119.7(4) . . ?
C14 C15 C16 120.6(4) . . ?
C15 C16 C11 118.9(4) . . ?
C15 C16 C31 114.9(4) . . ?
C11 C16 C31 126.1(4) . . ?
C22 C21 C26 118.4(4) . . ?
C22 C21 C12 120.6(4) . . ?
C26 C21 C12 120.5(4) . . ?
C21 C22 C23 122.2(4) . . ?
C21 C22 K2 92.5(3) . . ?
C23 C22 K2 90.6(3) . . ?
C22 C23 C24 116.8(4) . . ?
C22 C23 C231 122.0(4) . . ?
C24 C23 C231 121.1(4) . . ?
C22 C23 K2 65.9(2) . . ?
C24 C23 K2 102.4(3) . . ?
C231 C23 K2 103.1(3) . . ?
C25 C24 C23 122.7(4) . . ?
C24 C25 C26 118.8(4) . . ?
C24 C25 C251 121.1(4) . . ?
C26 C25 C251 120.1(4) . . ?
C25 C26 C21 121.0(4) . . ?
C36 C31 C32 118.0(4) . . ?
C36 C31 C16 118.3(4) . . ?
C32 C31 C16 123.5(4) . . ?
C33 C32 C31 120.0(4) . . ?
C34 C33 C32 120.2(5) . . ?
C34 C33 C331 121.0(5) . . ?
C32 C33 C331 118.8(5) . . ?
C33 C34 C35 121.3(5) . . ?
C36 C35 C34 117.5(5) . . ?
C36 C35 C351 121.6(5) . . ?
C34 C35 C351 120.9(4) . . ?
C31 C36 C35 123.0(5) . . ?
C46 C41 C42 119.6(4) . . ?
C46 C41 N3 115.3(4) . . ?
C42 C41 N3 124.8(4) . . ?
C43 C42 C41 117.8(4) . . ?
C43 C42 C51 117.6(4) . . ?
C41 C42 C51 124.5(4) . . ?
C44 C43 C42 123.0(5) . . ?
C43 C44 C45 118.6(5) . . ?
C44 C45 C46 121.3(5) . . ?
C41 C46 C45 119.6(4) . . ?
C41 C46 C61 122.1(4) . . ?
C45 C46 C61 118.2(4) . . ?
C52 C51 C56 117.8(5) . . ?
C52 C51 C42 124.0(4) . . ?
C56 C51 C42 118.1(5) . . ?
C53 C52 C51 121.6(5) . . ?
C52 C53 C54 119.3(5) . . ?
C52 C53 C531 119.7(5) . . ?
C54 C53 C531 121.1(5) . . ?
C53 C54 C55 121.1(5) . . ?
C56 C55 C54 118.1(5) . . ?
C56 C55 C551 121.7(6) . . ?
C54 C55 C551 120.2(5) . . ?
C55 C56 C51 122.2(5) . . ?
C66 C61 C62 118.7(4) . . ?
C66 C61 C46 122.5(4) . . ?
C62 C61 C46 118.7(4) . . ?
C66 C61 K1 66.0(2) . . ?
C62 C61 K1 95.4(3) . . ?
C46 C61 K1 111.9(2) . . ?
C61 C62 C63 121.1(4) . . ?
C64 C63 C62 117.8(4) . . ?
C64 C63 C631 122.5(4) . . ?
C62 C63 C631 119.7(4) . . ?
C65 C64 C63 122.3(4) . . ?
C64 C65 C66 117.6(4) . . ?
C64 C65 C651 121.0(4) . . ?
C66 C65 C651 121.4(4) . . ?
C64 C65 K1 95.8(3) . . ?
C66 C65 K1 70.4(2) . . ?
C651 C65 K1 105.5(3) . . ?
C61 C66 C65 122.4(4) . . ?
C61 C66 K1 89.9(3) . . ?
C65 C66 K1 84.7(3) . . ?
C72 C71 N4 122.9(4) . . ?
C72 C71 C76 120.1(4) . . ?
N4 C71 C76 116.8(4) . . ?
C71 C72 C73 119.1(4) . . ?
C71 C72 C81 123.8(4) . . ?
C73 C72 C81 116.8(4) . . ?
C74 C73 C72 120.8(4) . . ?
C75 C74 C73 119.3(4) . . ?
C74 C75 C76 121.8(4) . . ?
C75 C76 C71 118.8(4) . . ?
C75 C76 C91 121.0(4) . . ?
C71 C76 C91 120.2(4) . . ?
C86 C81 C82 118.4(4) . . ?
C86 C81 C72 118.5(4) . . ?
C82 C81 C72 122.9(4) . . ?
C83 C82 C81 120.3(5) . . ?
C84 C83 C82 119.9(5) . . ?
C84 C83 C831 120.7(5) . . ?
C82 C83 C831 119.3(5) . . ?
C83 C84 C85 122.1(5) . . ?
C86 C85 C84 116.1(5) . . ?
C86 C85 C851 121.2(5) . . ?
C84 C85 C851 122.7(5) . . ?
C81 C86 C85 123.1(5) . . ?
C92 C91 C96 118.4(4) . . ?
C92 C91 C76 121.6(4) . . ?
C96 C91 C76 119.9(4) . . ?
C92 C91 K1 65.3(2) . . ?
C96 C91 K1 96.5(3) . . ?
C76 C91 K1 111.3(2) . . ?
C91 C92 C93 121.7(4) . . ?
C91 C92 K1 91.4(3) . . ?
C93 C92 K1 84.4(3) . . ?
C94 C93 C92 117.7(5) . . ?
C94 C93 C931 121.9(5) . . ?
C92 C93 C931 120.4(5) . . ?
C94 C93 K1 96.3(3) . . ?
C92 C93 K1 71.0(3) . . ?
C931 C93 K1 104.6(3) . . ?
C95 C94 C93 122.1(5) . . ?
C94 C95 C96 119.4(5) . . ?
C94 C95 C951 121.2(5) . . ?
C96 C95 C951 119.3(5) . . ?
C95 C96 C91 120.7(5) . . ?
C106 C101 C102 119.6(4) . . ?
C106 C101 N6 123.3(4) . . ?
C102 C101 N6 116.8(4) . . ?
C103 C102 C101 119.5(4) . . ?
C103 C102 C111 117.3(4) . . ?
C101 C102 C111 123.1(4) . . ?
C104 C103 C102 120.9(4) . . ?
C103 C104 C105 119.5(4) . . ?
C106 C105 C104 121.5(4) . . ?
C105 C106 C101 118.8(4) . . ?
C105 C106 C121 114.9(4) . . ?
C101 C106 C121 126.1(4) . . ?
C112 C111 C116 118.1(4) . . ?
C112 C111 C102 120.2(4) . . ?
C116 C111 C102 121.5(4) . . ?
C113 C112 C111 121.8(5) . . ?
C114 C113 C112 119.3(5) . . ?
C114 C113 C117 120.8(5) . . ?
C112 C113 C117 119.8(5) . . ?
C113 C114 C115 120.9(5) . . ?
C116 C115 C114 119.3(5) . . ?
C116 C115 C118 120.7(5) . . ?
C114 C115 C118 119.9(5) . . ?
C116 C115 K2 69.5(3) . . ?
C114 C115 K2 121.3(3) . . ?
C118 C115 K2 80.2(3) . . ?
C115 C116 C111 120.5(4) . . ?
C115 C116 K2 86.3(3) . . ?
C111 C116 K2 113.2(3) . . ?
C126 C121 C122 117.0(4) . . ?
C126 C121 C106 124.8(4) . . ?
C122 C121 C106 118.0(4) . . ?
C123 C122 C121 122.8(5) . . ?
C122 C123 C124 116.9(5) . . ?
C122 C123 C127 120.1(5) . . ?
C124 C123 C127 123.0(5) . . ?
C125 C124 C123 121.9(5) . . ?
C124 C125 C126 119.8(5) . . ?
C124 C125 C128 121.2(5) . . ?
C126 C125 C128 119.0(5) . . ?
C125 C126 C121 121.7(5) . . ?

loop_
_geom_bond_atom_site_label_1
_geom_bond_atom_site_label_2
_geom_bond_distance
_geom_bond_site_symmetry_2
_geom_bond_publ_flag
K1 N4 2.831(4) . ?
K1 N3 2.856(3) . ?
K1 N6 2.896(4) . ?
K1 N1 2.920(3) . ?
K1 C66 3.115(4) . ?
K1 C92 3.174(4) . ?
K1 N5 3.265(4) . ?
K1 N2 3.270(3) . ?
K1 C65 3.293(4) . ?
K1 C93 3.341(5) . ?
K1 C61 3.408(4) . ?
K1 K2 3.4139(15) . ?
K2 N4 2.779(3) . ?
K2 N1 2.819(4) . ?
K2 N3 2.828(3) . ?
K2 N6 3.017(3) . ?
K2 C116 3.185(4) . ?
K2 N2 3.218(4) . ?
K2 C22 3.224(4) . ?
K2 N5 3.264(4) . ?
K2 C115 3.394(5) . ?
K2 C23 3.530(4) . ?
N1 N2 1.316(4) . ?
N1 C11 1.439(5) . ?
N2 N3 1.335(4) . ?
N3 C41 1.435(5) . ?
N4 N5 1.317(4) . ?
N4 C71 1.427(5) . ?
N5 N6 1.322(4) . ?
N6 C101 1.445(5) . ?
C11 C12 1.406(6) . ?
C11 C16 1.419(6) . ?
C12 C13 1.395(6) . ?
C12 C21 1.490(6) . ?
C13 C14 1.390(6) . ?
C14 C15 1.394(6) . ?
C15 C16 1.404(6) . ?
C16 C31 1.506(6) . ?
C21 C22 1.386(6) . ?
C21 C26 1.399(6) . ?
C22 C23 1.403(6) . ?
C23 C24 1.403(6) . ?
C23 C231 1.500(6) . ?
C24 C25 1.370(6) . ?
C25 C26 1.396(6) . ?
C25 C251 1.538(6) . ?
C31 C36 1.386(6) . ?
C31 C32 1.404(6) . ?
C32 C33 1.391(6) . ?
C33 C34 1.382(6) . ?
C33 C331 1.557(6) . ?
C34 C35 1.392(7) . ?
C35 C36 1.389(6) . ?
C35 C351 1.517(6) . ?
C41 C46 1.396(6) . ?
C41 C42 1.416(6) . ?
C42 C43 1.402(7) . ?
C42 C51 1.499(6) . ?
C43 C44 1.364(7) . ?
C44 C45 1.378(7) . ?
C45 C46 1.401(6) . ?
C46 C61 1.502(6) . ?
C51 C52 1.398(6) . ?
C51 C56 1.401(7) . ?
C52 C53 1.385(6) . ?
C53 C54 1.397(7) . ?
C53 C531 1.507(7) . ?
C54 C55 1.401(7) . ?
C55 C56 1.395(7) . ?
C55 C551 1.529(7) . ?
C61 C66 1.388(6) . ?
C61 C62 1.393(6) . ?
C62 C63 1.412(6) . ?
C63 C64 1.401(6) . ?
C63 C631 1.516(6) . ?
C64 C65 1.393(6) . ?
C65 C66 1.396(6) . ?
C65 C651 1.523(6) . ?
C71 C72 1.390(6) . ?
C71 C76 1.427(6) . ?
C72 C73 1.411(6) . ?
C72 C81 1.512(6) . ?
C73 C74 1.393(6) . ?
C74 C75 1.382(6) . ?
C75 C76 1.387(6) . ?
C76 C91 1.489(6) . ?
C81 C86 1.385(6) . ?
C81 C82 1.398(6) . ?
C82 C83 1.392(6) . ?
C83 C84 1.368(7) . ?
C83 C831 1.517(7) . ?
C84 C85 1.419(7) . ?
C85 C86 1.397(6) . ?
C85 C851 1.500(7) . ?
C91 C92 1.385(6) . ?
C91 C96 1.400(6) . ?
C92 C93 1.400(6) . ?
C93 C94 1.391(6) . ?
C93 C931 1.512(7) . ?
C94 C95 1.366(6) . ?
C95 C96 1.389(6) . ?
C95 C951 1.530(7) . ?
C101 C106 1.418(6) . ?
C101 C102 1.421(6) . ?
C102 C103 1.406(5) . ?
C102 C111 1.488(6) . ?
C103 C104 1.375(6) . ?
C104 C105 1.411(6) . ?
C105 C106 1.392(6) . ?
C106 C121 1.500(6) . ?
C111 C112 1.392(6) . ?
C111 C116 1.395(6) . ?
C112 C113 1.383(6) . ?
C113 C114 1.363(7) . ?
C113 C117 1.531(7) . ?
C114 C115 1.395(6) . ?
C115 C116 1.393(6) . ?
C115 C118 1.518(7) . ?
C121 C126 1.401(6) . ?
C121 C122 1.412(6) . ?
C122 C123 1.390(7) . ?
C123 C124 1.410(7) . ?
C123 C127 1.525(7) . ?
C124 C125 1.375(7) . ?
C125 C126 1.375(6) . ?
C125 C128 1.530(6) . ?
